data_4321302
loop_
_publ_author_name
'Andreas Geiss'
'Heinrich Vahrenkamp'

_publ_section_title
;
 M(\m-CN)Fe(\m-CN)M' Chains with Phthalocyanine Iron Centers: Preparation,
 Structures, and Isomerization
;
_journal_name_full 'Inorganic Chemistry'
_journal_page_first 4029
_journal_page_last 4036
_journal_paper_doi 10.1021/ic0001412
_journal_volume 39
_journal_year 2000
_chemical_formula_sum 'C119 H92 Cl6 Fe N10 P4 Ru2'
_chemical_formula_weight 2256.60
_chemical_name_common '[{RuCp(PPh3)2-CN}2-FePc]*1.5CH2Cl2'
_space_group_IT_number 15
_symmetry_cell_setting monoclinic
_symmetry_space_group_name_Hall '-C 2yc'
_symmetry_space_group_name_H-M 'C 1 2/c 1'
_atom_sites_solution_hydrogens geom
_atom_sites_solution_primary Patterson
_atom_sites_solution_secondary difmap
_audit_creation_method SHELXL-97
_cell_angle_alpha 90.00
_cell_angle_beta 119.50(3)
_cell_angle_gamma 90.00
_cell_formula_units_Z 4
_cell_length_a 25.941(5)
_cell_length_b 25.999(5)
_cell_length_c 17.352(3)
_cell_measurement_temperature 190(2)
_cell_volume 10186(4)
_computing_publication_material 'SHELXL-97 (Sheldrick, 1997) '
_computing_structure_refinement 'SHELXL-97 (Sheldrick, 1997)'
_computing_structure_solution 'SHELXS-97 (Sheldrick, 1990)'
_diffrn_ambient_temperature 190(2)
_diffrn_measured_fraction_theta_full 0.478
_diffrn_measured_fraction_theta_max 0.478
_diffrn_measurement_device_type STOE-IPDS
_diffrn_measurement_method 'phi-mode, oscillation'
_diffrn_radiation_monochromator graphite
_diffrn_radiation_source 'fine-focus sealed tube'
_diffrn_radiation_type MoK\a
_diffrn_radiation_wavelength 0.71073
_diffrn_reflns_av_R_equivalents 0.0766
_diffrn_reflns_av_sigmaI/netI 0.0608
_diffrn_reflns_limit_h_max 30
_diffrn_reflns_limit_h_min -29
_diffrn_reflns_limit_k_max 30
_diffrn_reflns_limit_k_min -30
_diffrn_reflns_limit_l_max 17
_diffrn_reflns_limit_l_min -20
_diffrn_reflns_number 25086
_diffrn_reflns_theta_full 24.96
_diffrn_reflns_theta_max 24.96
_diffrn_reflns_theta_min 2.11
_exptl_absorpt_coefficient_mu 0.711
_exptl_absorpt_correction_type none
_exptl_crystal_colour 'dark green'
_exptl_crystal_density_diffrn 1.472
_exptl_crystal_density_meas ?
_exptl_crystal_density_method 'not measured'
_exptl_crystal_description rods
_exptl_crystal_F_000 4608
_exptl_crystal_size_max 0.4
_exptl_crystal_size_mid 0.2
_exptl_crystal_size_min 0.2
_refine_diff_density_max 1.867
_refine_diff_density_min -0.674
_refine_diff_density_rms 0.086
_refine_ls_extinction_method none
_refine_ls_goodness_of_fit_ref 1.037
_refine_ls_hydrogen_treatment Riding-Model
_refine_ls_matrix_type full
_refine_ls_number_parameters 642
_refine_ls_number_reflns 8764
_refine_ls_number_restraints 0
_refine_ls_restrained_S_all 1.037
_refine_ls_R_factor_all 0.0808
_refine_ls_R_factor_gt 0.0572
_refine_ls_shift/su_max 0.002
_refine_ls_shift/su_mean 0.000
_refine_ls_structure_factor_coef Fsqd
_refine_ls_weighting_details 'w=1/[\s^2^(Fo^2^)+(0.1072P)^2^+3.7682P] where P=(Fo^2^+2Fc^2^)/3'
_refine_ls_weighting_scheme calc
_refine_ls_wR_factor_gt 0.1553
_refine_ls_wR_factor_ref 0.1703
_reflns_number_gt 6295
_reflns_number_total 8764
_reflns_threshold_expression >2sigma(I)
_cod_data_source_file ic0001412_3.cif
_cod_data_source_block g24(c8b)
_cod_depositor_comments
;
The following automatic conversions were performed:

'_geom_bond_publ_flag' value 'Y' changed to 'y' according to the
built-in table from CIF Core dictionary named 'cif_core.dic' version
2.4.1 from 2010-06-29 (91 time).

'_geom_angle_publ_flag' value 'Y'
changed to 'y' according to the built-in table from CIF Core
dictionary named 'cif_core.dic' version 2.4.1 from 2010-06-29 (162
times).

Automatic conversion script
Id: cif_fix_values 1646 2011-03-28 12:23:43Z adriana 

The following automatic conversions were performed:

'_exptl_crystal_density_meas' value 'not measured' was changed to '?'
- the value is perceived as not measured.

Automatic conversion script
Id: cif_fix_values 3008 2015-01-20 13:52:24Z robertas 

The following automatic conversions were performed:

'_refine_ls_weighting_scheme' value 'calc
w=1/[\s^2^(Fo^2^)+(0.1072P)^2^+3.7682P] where P=(Fo^2^+2Fc^2^)/3' was
changed to 'calc'. New tag '_refine_ls_weighting_details' was
created. The value of the new tag was set to
'w=1/[\s^2^(Fo^2^)+(0.1072P)^2^+3.7682P] where P=(Fo^2^+2Fc^2^)/3'.

Automatic conversion script
Id: cif_fix_values 3143 2015-03-26 13:38:13Z robertas 
;
_cod_original_cell_volume 10186(3)
_cod_database_code 4321302

loop_
_symmetry_equiv_pos_as_xyz
'x, y, z'
'-x, y, -z+1/2'
'x+1/2, y+1/2, z'
'-x+1/2, y+1/2, -z+1/2'
'-x, -y, -z'
'x, -y, z-1/2'
'-x+1/2, -y+1/2, -z'
'x+1/2, -y+1/2, z-1/2'

loop_
_atom_site_label
_atom_site_type_symbol
_atom_site_fract_x
_atom_site_fract_y
_atom_site_fract_z
_atom_site_U_iso_or_equiv
_atom_site_adp_type
_atom_site_occupancy
_atom_site_calc_flag
_atom_site_refinement_flags
_atom_site_disorder_assembly
_atom_site_disorder_group
Fe1 Fe 0.2500 0.7500 0.5000 0.0556(3) Uani 1 d S . .
Ru1 Ru 0.222058(17) 0.813506(15) 0.20522(2) 0.04195(15) Uani 1 d . . .
P1 P 0.31393(6) 0.78853(5) 0.22705(8) 0.0475(3) Uani 1 d . . .
P2 P 0.23939(6) 0.90019(5) 0.23756(9) 0.0491(3) Uani 1 d . . .
N1 N 0.3154(2) 0.7048(2) 0.5219(3) 0.0616(13) Uani 1 d . . .
N2 N 0.1952(2) 0.7022(2) 0.4133(3) 0.0622(12) Uani 1 d . . .
N5 N 0.2533(2) 0.7819(2) 0.3987(4) 0.0706(14) Uani 1 d . . .
C17 C 0.24799(19) 0.79534(18) 0.3333(3) 0.0380(10) Uani 1 d . . .
N3 N 0.2635(3) 0.6371(2) 0.4173(4) 0.0723(15) Uani 1 d . . .
N4 N 0.3971(2) 0.7506(3) 0.6395(4) 0.0759(16) Uani 1 d . . .
C1 C 0.3734(3) 0.7126(3) 0.5829(4) 0.0744(19) Uani 1 d . . .
C2 C 0.4085(3) 0.6702(3) 0.5768(5) 0.086(2) Uani 1 d . . .
C3 C 0.4710(3) 0.6606(4) 0.6270(6) 0.108(3) Uani 1 d . . .
H3 H 0.4976 0.6823 0.6714 0.129 Uiso 1 calc R . .
C4 C 0.4880(5) 0.6144(5) 0.6015(9) 0.136(5) Uani 1 d . . .
H4 H 0.5280 0.6056 0.6308 0.163 Uiso 1 calc R . .
C5 C 0.4493(6) 0.5822(5) 0.5368(8) 0.129(5) Uani 1 d . . .
H5 H 0.4640 0.5527 0.5243 0.155 Uiso 1 calc R . .
C6 C 0.3882(4) 0.5916(3) 0.4884(5) 0.102(3) Uani 1 d . . .
H6 H 0.3619 0.5695 0.4445 0.123 Uiso 1 calc R . .
C7 C 0.3696(4) 0.6373(3) 0.5113(5) 0.084(2) Uani 1 d . . .
C8 C 0.3109(3) 0.6592(3) 0.4786(4) 0.0699(18) Uani 1 d . . .
C9 C 0.2098(3) 0.6579(3) 0.3867(4) 0.0710(17) Uani 1 d . . .
C10 C 0.1577(4) 0.6348(3) 0.3137(5) 0.083(2) Uani 1 d . . .
C11 C 0.1495(5) 0.5901(4) 0.2642(6) 0.114(3) Uani 1 d . . .
H11 H 0.1805 0.5676 0.2759 0.137 Uiso 1 calc R . .
C12 C 0.0915(7) 0.5815(5) 0.1957(8) 0.150(5) Uani 1 d . . .
H12 H 0.0837 0.5520 0.1614 0.180 Uiso 1 calc R . .
C13 C 0.0465(6) 0.6140(6) 0.1775(8) 0.156(6) Uani 1 d . . .
H13 H 0.0089 0.6062 0.1313 0.188 Uiso 1 calc R . .
C14 C 0.0548(4) 0.6592(5) 0.2262(6) 0.114(3) Uani 1 d . . .
H14 H 0.0237 0.6819 0.2124 0.137 Uiso 1 calc R . .
C15 C 0.1112(3) 0.6685(3) 0.2958(5) 0.085(2) Uani 1 d . . .
C16 C 0.1355(3) 0.7104(3) 0.3587(4) 0.0714(18) Uani 1 d . . .
C18 C 0.1579(2) 0.8159(2) 0.0628(3) 0.0528(12) Uani 1 d . . .
H18 H 0.1633 0.8374 0.0245 0.063 Uiso 1 calc R . .
C19 C 0.1788(3) 0.7654(2) 0.0851(4) 0.0617(14) Uani 1 d . . .
H19 H 0.2001 0.7475 0.0636 0.074 Uiso 1 calc R . .
C20 C 0.1622(3) 0.7464(2) 0.1459(4) 0.0656(15) Uani 1 d . . .
H20 H 0.1706 0.7139 0.1715 0.079 Uiso 1 calc R . .
C21 C 0.1303(3) 0.7858(2) 0.1609(4) 0.0643(15) Uani 1 d . . .
H21 H 0.1144 0.7838 0.1985 0.077 Uiso 1 calc R . .
C22 C 0.1270(2) 0.8283(2) 0.1086(3) 0.0560(13) Uani 1 d . . .
H22 H 0.1078 0.8593 0.1048 0.067 Uiso 1 calc R . .
C23 C 0.3401(2) 0.81289(19) 0.1527(4) 0.0499(12) Uani 1 d . . .
C24 C 0.3026(3) 0.8400(2) 0.0776(3) 0.0545(12) Uani 1 d . . .
H24 H 0.2638 0.8462 0.0646 0.065 Uiso 1 calc R . .
C25 C 0.3220(3) 0.8583(2) 0.0209(4) 0.0613(15) Uani 1 d . . .
H25 H 0.2964 0.8770 -0.0292 0.074 Uiso 1 calc R . .
C26 C 0.3783(3) 0.8490(2) 0.0387(4) 0.0649(16) Uani 1 d . . .
H26 H 0.3913 0.8614 0.0009 0.078 Uiso 1 calc R . .
C27 C 0.4163(3) 0.8211(2) 0.1129(4) 0.0652(15) Uani 1 d . . .
H27 H 0.4547 0.8143 0.1245 0.078 Uiso 1 calc R . .
C28 C 0.3976(3) 0.8032(2) 0.1695(4) 0.0569(13) Uani 1 d . . .
H28 H 0.4234 0.7846 0.2195 0.068 Uiso 1 calc R . .
C29 C 0.3807(2) 0.7976(2) 0.3343(4) 0.0579(13) Uani 1 d . . .
C30 C 0.4123(3) 0.8434(3) 0.3487(5) 0.0773(19) Uani 1 d . . .
H30 H 0.3986 0.8688 0.3053 0.093 Uiso 1 calc R . .
C31 C 0.4651(3) 0.8509(4) 0.4297(6) 0.092(2) Uani 1 d . . .
H31 H 0.4862 0.8813 0.4398 0.111 Uiso 1 calc R . .
C32 C 0.4852(4) 0.8132(5) 0.4935(5) 0.107(3) Uani 1 d . . .
H32 H 0.5208 0.8173 0.5459 0.128 Uiso 1 calc R . .
C33 C 0.4530(4) 0.7707(5) 0.4792(5) 0.121(3) Uani 1 d . . .
H33 H 0.4660 0.7458 0.5232 0.145 Uiso 1 calc R . .
C34 C 0.4012(3) 0.7627(3) 0.4017(4) 0.084(2) Uani 1 d . . .
H34 H 0.3796 0.7329 0.3950 0.101 Uiso 1 calc R . .
C35 C 0.3147(2) 0.7182(2) 0.2132(3) 0.0516(12) Uani 1 d . . .
C36 C 0.2933(3) 0.6864(2) 0.2567(4) 0.0588(14) Uani 1 d . . .
H36 H 0.2795 0.7013 0.2918 0.071 Uiso 1 calc R . .
C37 C 0.2924(3) 0.6344(2) 0.2486(4) 0.0686(16) Uani 1 d . . .
H37 H 0.2788 0.6143 0.2794 0.082 Uiso 1 calc R . .
C38 C 0.3111(3) 0.6111(2) 0.1961(4) 0.0704(16) Uani 1 d . . .
H38 H 0.3092 0.5756 0.1893 0.085 Uiso 1 calc R . .
C39 C 0.3332(3) 0.6418(2) 0.1527(4) 0.0701(17) Uani 1 d . . .
H39 H 0.3474 0.6265 0.1183 0.084 Uiso 1 calc R . .
C40 C 0.3343(3) 0.6944(2) 0.1602(3) 0.0546(13) Uani 1 d . . .
H40 H 0.3481 0.7144 0.1297 0.066 Uiso 1 calc R . .
C41 C 0.1771(2) 0.93170(19) 0.2423(3) 0.0501(12) Uani 1 d . . .
C42 C 0.1524(3) 0.9782(2) 0.2013(5) 0.0741(18) Uani 1 d . . .
H42 H 0.1664 0.9947 0.1677 0.089 Uiso 1 calc R . .
C43 C 0.1068(3) 1.0002(2) 0.2103(5) 0.0762(19) Uani 1 d . . .
H43 H 0.0893 1.0306 0.1806 0.091 Uiso 1 calc R . .
C44 C 0.0877(3) 0.9774(2) 0.2625(4) 0.0662(16) Uani 1 d . . .
H44 H 0.0580 0.9926 0.2699 0.079 Uiso 1 calc R . .
C45 C 0.1122(3) 0.9329(3) 0.3031(4) 0.0711(17) Uani 1 d . . .
H45 H 0.0989 0.9174 0.3385 0.085 Uiso 1 calc R . .
C46 C 0.1564(3) 0.9093(2) 0.2936(4) 0.0655(15) Uani 1 d . . .
H46 H 0.1723 0.8783 0.3220 0.079 Uiso 1 calc R . .
C47 C 0.2449(3) 0.9375(2) 0.1520(4) 0.0589(14) Uani 1 d . . .
C48 C 0.2975(3) 0.9564(2) 0.1635(5) 0.0759(18) Uani 1 d . . .
H48 H 0.3320 0.9517 0.2173 0.091 Uiso 1 calc R . .
C49 C 0.2997(5) 0.9823(3) 0.0958(7) 0.102(3) Uani 1 d . . .
H49 H 0.3360 0.9944 0.1047 0.122 Uiso 1 calc R . .
C50 C 0.2511(6) 0.9904(3) 0.0178(7) 0.108(3) Uani 1 d . . .
H50 H 0.2534 1.0093 -0.0260 0.129 Uiso 1 calc R . .
C51 C 0.1973(5) 0.9707(3) 0.0026(5) 0.095(3) Uani 1 d . . .
H51 H 0.1632 0.9755 -0.0517 0.114 Uiso 1 calc R . .
C52 C 0.1950(4) 0.9435(2) 0.0698(4) 0.0748(18) Uani 1 d . . .
H52 H 0.1593 0.9291 0.0594 0.090 Uiso 1 calc R . .
C53 C 0.3000(3) 0.9256(2) 0.3431(4) 0.0626(15) Uani 1 d . . .
C54 C 0.3302(3) 0.8945(3) 0.4151(4) 0.0721(17) Uani 1 d . . .
H54 H 0.3221 0.8594 0.4092 0.087 Uiso 1 calc R . .
C55 C 0.3722(3) 0.9134(4) 0.4963(5) 0.091(2) Uani 1 d . . .
H55 H 0.3912 0.8911 0.5442 0.109 Uiso 1 calc R . .
C56 C 0.3859(4) 0.9628(5) 0.5069(7) 0.112(3) Uani 1 d . . .
H56 H 0.4156 0.9749 0.5611 0.134 Uiso 1 calc R . .
C57 C 0.3556(5) 0.9971(4) 0.4363(8) 0.118(3) Uani 1 d . . .
H57 H 0.3645 1.0320 0.4440 0.141 Uiso 1 calc R . .
C58 C 0.3107(4) 0.9782(3) 0.3520(5) 0.091(2) Uani 1 d . . .
H58 H 0.2894 1.0005 0.3048 0.109 Uiso 1 calc R . .
C59 C 0.0146(5) 0.1458(4) 0.1256(10) 0.150(5) Uani 1 d . . .
H59A H 0.0522 0.1411 0.1794 0.180 Uiso 1 calc R . .
H59B H 0.0230 0.1507 0.0774 0.180 Uiso 1 calc R . .
Cl1 Cl -0.02808(13) 0.08884(11) 0.1051(2) 0.1356(9) Uani 1 d . . .
Cl2 Cl -0.01747(14) 0.19917(13) 0.1358(2) 0.1466(11) Uani 1 d . . .
C60 C 0.0000 0.4309(6) 0.2500 0.232(14) Uani 1 d S . .
H60A H 0.0315 0.4088 0.2916 0.279 Uiso 0.50 calc PR . .
H60B H -0.0315 0.4088 0.2084 0.279 Uiso 0.50 calc PR . .
Cl3 Cl 0.0255(3) 0.4632(2) 0.1948(6) 0.298(4) Uani 1 d . . .

loop_
_atom_site_aniso_label
_atom_site_aniso_U_11
_atom_site_aniso_U_22
_atom_site_aniso_U_33
_atom_site_aniso_U_23
_atom_site_aniso_U_13
_atom_site_aniso_U_12
Fe1 0.0457(6) 0.0981(8) 0.0350(5) 0.0216(5) 0.0292(5) 0.0222(5)
Ru1 0.0425(2) 0.0589(2) 0.0337(2) 0.00667(16) 0.02589(18) 0.00851(17)
P1 0.0479(8) 0.0670(8) 0.0409(7) 0.0073(6) 0.0322(6) 0.0105(6)
P2 0.0556(8) 0.0614(7) 0.0447(7) 0.0018(6) 0.0358(7) 0.0055(6)
N1 0.046(3) 0.110(4) 0.039(2) 0.027(2) 0.029(2) 0.027(2)
N2 0.057(3) 0.100(3) 0.042(2) 0.020(2) 0.034(2) 0.015(2)
N5 0.053(3) 0.099(4) 0.067(3) 0.003(3) 0.035(3) 0.018(3)
C17 0.037(2) 0.066(3) 0.024(2) 0.0122(18) 0.024(2) 0.014(2)
N3 0.079(4) 0.102(4) 0.053(3) 0.028(3) 0.046(3) 0.027(3)
N4 0.048(3) 0.137(5) 0.052(3) 0.033(3) 0.032(3) 0.021(3)
C1 0.060(4) 0.127(6) 0.053(4) 0.035(4) 0.041(3) 0.028(4)
C2 0.068(5) 0.140(6) 0.079(5) 0.064(5) 0.059(4) 0.055(4)
C3 0.068(5) 0.178(8) 0.104(6) 0.090(6) 0.063(5) 0.056(5)
C4 0.092(7) 0.208(12) 0.162(10) 0.133(10) 0.104(8) 0.098(8)
C5 0.134(10) 0.170(10) 0.144(10) 0.098(8) 0.116(9) 0.097(8)
C6 0.113(6) 0.141(7) 0.092(5) 0.060(5) 0.081(5) 0.067(5)
C7 0.085(5) 0.128(6) 0.068(4) 0.048(4) 0.060(4) 0.053(5)
C8 0.077(5) 0.105(5) 0.052(3) 0.034(3) 0.050(4) 0.040(4)
C9 0.083(5) 0.096(4) 0.050(3) 0.023(3) 0.045(4) 0.006(4)
C10 0.090(6) 0.102(5) 0.059(4) 0.018(4) 0.039(4) -0.013(4)
C11 0.141(9) 0.110(6) 0.095(6) 0.007(5) 0.060(7) -0.017(6)
C12 0.167(13) 0.130(9) 0.103(8) -0.003(7) 0.027(9) -0.063(9)
C13 0.122(10) 0.183(13) 0.104(8) 0.039(9) 0.009(7) -0.063(9)
C14 0.093(7) 0.157(8) 0.076(5) 0.025(6) 0.029(5) -0.041(6)
C15 0.071(5) 0.130(6) 0.058(4) 0.028(4) 0.034(4) -0.010(4)
C16 0.055(4) 0.126(5) 0.038(3) 0.025(3) 0.026(3) 0.005(4)
C18 0.053(3) 0.073(3) 0.035(2) 0.003(2) 0.023(2) 0.004(3)
C19 0.057(4) 0.077(4) 0.049(3) -0.012(3) 0.024(3) 0.006(3)
C20 0.061(4) 0.068(3) 0.060(3) 0.009(3) 0.024(3) -0.006(3)
C21 0.047(3) 0.101(4) 0.050(3) 0.011(3) 0.028(3) 0.002(3)
C22 0.046(3) 0.076(3) 0.042(3) 0.000(2) 0.019(2) 0.013(2)
C23 0.051(3) 0.064(3) 0.052(3) 0.004(2) 0.039(3) 0.008(2)
C24 0.057(3) 0.071(3) 0.049(3) 0.001(2) 0.037(3) 0.004(3)
C25 0.084(4) 0.064(3) 0.056(3) 0.011(2) 0.050(3) 0.008(3)
C26 0.082(4) 0.072(3) 0.070(4) -0.001(3) 0.060(4) -0.007(3)
C27 0.056(4) 0.084(4) 0.076(4) 0.001(3) 0.048(3) 0.001(3)
C28 0.055(3) 0.073(3) 0.059(3) 0.009(3) 0.041(3) 0.009(3)
C29 0.044(3) 0.092(4) 0.050(3) -0.003(3) 0.033(3) 0.005(3)
C30 0.060(4) 0.118(5) 0.063(4) -0.013(4) 0.038(4) 0.011(4)
C31 0.058(4) 0.144(7) 0.087(6) -0.039(5) 0.045(4) -0.012(4)
C32 0.054(5) 0.207(10) 0.049(4) -0.014(5) 0.018(4) -0.013(6)
C33 0.080(6) 0.213(11) 0.054(4) 0.022(6) 0.022(4) -0.007(7)
C34 0.057(4) 0.138(6) 0.051(4) 0.011(4) 0.022(3) 0.001(4)
C35 0.052(3) 0.072(3) 0.041(3) 0.013(2) 0.031(3) 0.015(2)
C36 0.063(4) 0.075(3) 0.051(3) 0.018(3) 0.038(3) 0.019(3)
C37 0.081(4) 0.073(4) 0.064(4) 0.028(3) 0.046(4) 0.019(3)
C38 0.095(5) 0.062(3) 0.061(4) 0.013(3) 0.044(4) 0.017(3)
C39 0.100(5) 0.068(4) 0.062(4) 0.003(3) 0.055(4) 0.018(3)
C40 0.060(3) 0.074(4) 0.042(3) 0.010(2) 0.034(3) 0.012(3)
C41 0.052(3) 0.057(3) 0.050(3) -0.006(2) 0.032(3) 0.001(2)
C42 0.085(5) 0.060(3) 0.103(5) 0.012(3) 0.066(4) 0.014(3)
C43 0.077(5) 0.054(3) 0.112(6) 0.002(3) 0.058(4) 0.014(3)
C44 0.048(3) 0.085(4) 0.070(4) -0.018(3) 0.032(3) 0.005(3)
C45 0.076(4) 0.097(4) 0.061(4) 0.016(3) 0.049(4) 0.030(3)
C46 0.070(4) 0.091(4) 0.053(3) 0.014(3) 0.044(3) 0.022(3)
C47 0.084(4) 0.058(3) 0.052(3) -0.004(2) 0.047(3) 0.001(3)
C48 0.100(5) 0.079(4) 0.085(5) -0.003(3) 0.073(4) -0.003(3)
C49 0.160(9) 0.089(5) 0.116(7) -0.002(5) 0.114(8) -0.014(5)
C50 0.206(11) 0.071(4) 0.105(7) 0.012(4) 0.122(8) 0.001(5)
C51 0.163(9) 0.066(4) 0.070(4) 0.013(3) 0.068(5) 0.013(5)
C52 0.112(6) 0.060(3) 0.070(4) 0.004(3) 0.059(4) 0.002(3)
C53 0.063(4) 0.085(4) 0.063(4) -0.026(3) 0.048(3) -0.013(3)
C54 0.052(4) 0.119(5) 0.050(3) -0.004(3) 0.030(3) 0.003(3)
C55 0.056(4) 0.158(8) 0.059(4) -0.029(5) 0.029(3) -0.011(4)
C56 0.070(6) 0.187(10) 0.084(6) -0.057(7) 0.043(5) -0.020(6)
C57 0.126(8) 0.131(7) 0.119(8) -0.068(7) 0.078(7) -0.049(6)
C58 0.106(6) 0.103(5) 0.085(5) -0.035(4) 0.063(5) -0.020(4)
C59 0.108(8) 0.172(10) 0.182(12) -0.043(9) 0.081(9) 0.013(7)
Cl1 0.120(2) 0.1300(19) 0.150(2) 0.0221(17) 0.0617(19) 0.0388(16)
Cl2 0.108(2) 0.161(2) 0.161(3) -0.043(2) 0.059(2) 0.0072(17)
C60 0.49(4) 0.086(10) 0.24(2) 0.000 0.27(3) 0.000
Cl3 0.198(5) 0.239(5) 0.496(12) 0.128(6) 0.201(7) 0.065(4)

loop_
_atom_type_symbol
_atom_type_description
_atom_type_scat_dispersion_real
_atom_type_scat_dispersion_imag
_atom_type_scat_source
C C 0.0033 0.0016 'International Tables Vol C Tables 4.2.6.8 and 6.1.1.4'
H H 0.0000 0.0000 'International Tables Vol C Tables 4.2.6.8 and 6.1.1.4'
N N 0.0061 0.0033 'International Tables Vol C Tables 4.2.6.8 and 6.1.1.4'
Fe Fe 0.3463 0.8444 'International Tables Vol C Tables 4.2.6.8 and 6.1.1.4'
Ru Ru -1.2594 0.8363 'International Tables Vol C Tables 4.2.6.8 and 6.1.1.4'
P P 0.1023 0.0942 'International Tables Vol C Tables 4.2.6.8 and 6.1.1.4'
Cl Cl 0.1484 0.1585 'International Tables Vol C Tables 4.2.6.8 and 6.1.1.4'

loop_
_geom_angle_atom_site_label_1
_geom_angle_atom_site_label_2
_geom_angle_atom_site_label_3
_geom_angle
_geom_angle_site_symmetry_1
_geom_angle_site_symmetry_3
_geom_angle_publ_flag
N2 Fe1 N2 180.0 7_566 . y
N2 Fe1 N1 90.0(2) 7_566 . y
N2 Fe1 N1 90.0(2) . . y
N2 Fe1 N1 90.0(2) 7_566 7_566 y
N2 Fe1 N1 90.0(2) . 7_566 y
N1 Fe1 N1 180.000(1) . 7_566 y
N2 Fe1 N5 85.1(2) 7_566 7_566 y
N2 Fe1 N5 94.9(2) . 7_566 y
N1 Fe1 N5 89.33(18) . 7_566 y
N1 Fe1 N5 90.67(18) 7_566 7_566 y
N2 Fe1 N5 94.9(2) 7_566 . y
N2 Fe1 N5 85.1(2) . . y
N1 Fe1 N5 90.67(18) . . y
N1 Fe1 N5 89.33(18) 7_566 . y
N5 Fe1 N5 180.0 7_566 . y
C17 Ru1 C18 153.4(2) . . y
C17 Ru1 C19 129.9(2) . . y
C18 Ru1 C19 37.1(2) . . y
C17 Ru1 C20 95.9(2) . . y
C18 Ru1 C20 62.0(2) . . y
C19 Ru1 C20 37.1(2) . . y
C17 Ru1 C22 120.63(18) . . y
C18 Ru1 C22 37.32(19) . . y
C19 Ru1 C22 61.8(2) . . y
C20 Ru1 C22 61.7(2) . . y
C17 Ru1 C21 91.4(2) . . y
C18 Ru1 C21 62.1(2) . . y
C19 Ru1 C21 62.0(2) . . y
C20 Ru1 C21 37.1(2) . . y
C22 Ru1 C21 36.7(2) . . y
C17 Ru1 P2 92.35(14) . . y
C18 Ru1 P2 101.24(15) . . y
C19 Ru1 P2 136.85(16) . . y
C20 Ru1 P2 152.28(17) . . y
C22 Ru1 P2 91.43(15) . . y
C21 Ru1 P2 116.47(17) . . y
C17 Ru1 P1 89.78(12) . . y
C18 Ru1 P1 109.92(14) . . y
C19 Ru1 P1 89.97(16) . . y
C20 Ru1 P1 106.50(17) . . y
C22 Ru1 P1 147.18(14) . . y
C21 Ru1 P1 143.50(17) . . y
P2 Ru1 P1 99.92(5) . . y
C29 P1 C23 100.2(3) . . y
C29 P1 C35 101.2(3) . . y
C23 P1 C35 102.6(2) . . y
C29 P1 Ru1 120.94(16) . . y
C23 P1 Ru1 119.63(17) . . y
C35 P1 Ru1 109.43(17) . . y
C47 P2 C41 102.6(2) . . y
C47 P2 C53 104.2(3) . . y
C41 P2 C53 97.6(2) . . y
C47 P2 Ru1 113.72(17) . . y
C41 P2 Ru1 111.90(17) . . y
C53 P2 Ru1 123.9(2) . . y
C1 N1 C8 108.4(5) . . y
C1 N1 Fe1 125.9(5) . . y
C8 N1 Fe1 125.7(4) . . y
C9 N2 C16 107.7(6) . . y
C9 N2 Fe1 126.0(4) . . y
C16 N2 Fe1 125.7(5) . . y
C17 N5 Fe1 169.5(5) . . y
N5 C17 Ru1 168.6(5) . . y
C8 N3 C9 121.8(6) . . y
C1 N4 C16 121.5(6) . 7_566 y
N4 C1 N1 128.5(6) . . y
N4 C1 C2 122.8(7) . . y
N1 C1 C2 108.7(7) . . y
C7 C2 C3 122.6(8) . . y
C7 C2 C1 107.3(6) . . y
C3 C2 C1 130.1(10) . . y
C4 C3 C2 113.0(10) . . y
C5 C4 C3 123.9(9) . . y
C4 C5 C6 122.8(11) . . y
C5 C6 C7 114.9(10) . . y
C2 C7 C6 122.7(7) . . y
C2 C7 C8 106.2(7) . . y
C6 C7 C8 131.1(9) . . y
N3 C8 N1 128.3(5) . . y
N3 C8 C7 122.2(7) . . y
N1 C8 C7 109.4(7) . . y
N3 C9 N2 128.1(7) . . y
N3 C9 C10 121.3(7) . . y
N2 C9 C10 110.5(6) . . y
C15 C10 C11 122.2(8) . . y
C15 C10 C9 105.4(7) . . y
C11 C10 C9 132.4(9) . . y
C10 C11 C12 115.3(11) . . y
C13 C12 C11 122.9(13) . . y
C12 C13 C14 121.9(12) . . y
C15 C14 C13 117.0(11) . . y
C14 C15 C10 120.6(9) . . y
C14 C15 C16 132.0(9) . . y
C10 C15 C16 107.3(7) . . y
N4 C16 N2 127.9(7) 7_566 . y
N4 C16 C15 123.1(7) 7_566 . y
N2 C16 C15 109.1(6) . . y
C19 C18 C22 108.0(5) . . y
C19 C18 Ru1 71.7(3) . . y
C22 C18 Ru1 72.5(3) . . y
C18 C19 C20 108.4(5) . . y
C18 C19 Ru1 71.2(3) . . y
C20 C19 Ru1 72.1(3) . . y
C19 C20 C21 107.7(5) . . y
C19 C20 Ru1 70.7(3) . . y
C21 C20 Ru1 71.7(3) . . y
C22 C21 C20 107.8(5) . . y
C22 C21 Ru1 71.6(3) . . y
C20 C21 Ru1 71.2(3) . . y
C21 C22 C18 108.1(5) . . y
C21 C22 Ru1 71.7(3) . . y
C18 C22 Ru1 70.1(3) . . y
C24 C23 C28 118.4(5) . . y
C24 C23 P1 120.5(4) . . y
C28 C23 P1 121.1(4) . . y
C23 C24 C25 120.8(5) . . y
C26 C25 C24 120.1(6) . . y
C25 C26 C27 120.0(5) . . y
C28 C27 C26 120.2(5) . . y
C27 C28 C23 120.5(5) . . y
C34 C29 C30 117.8(6) . . y
C34 C29 P1 124.1(5) . . y
C30 C29 P1 118.1(5) . . y
C29 C30 C31 119.5(7) . . y
C32 C31 C30 120.1(8) . . y
C33 C32 C31 119.1(8) . . y
C32 C33 C34 122.1(9) . . y
C29 C34 C33 121.3(8) . . y
C40 C35 C36 117.4(5) . . y
C40 C35 P1 123.8(4) . . y
C36 C35 P1 118.8(4) . . y
C37 C36 C35 121.5(5) . . y
C36 C37 C38 121.0(5) . . y
C37 C38 C39 118.7(6) . . y
C40 C39 C38 120.7(5) . . y
C39 C40 C35 120.6(5) . . y
C46 C41 C42 118.1(5) . . y
C46 C41 P2 118.0(4) . . y
C42 C41 P2 123.8(4) . . y
C41 C42 C43 120.3(6) . . y
C44 C43 C42 120.2(6) . . y
C45 C44 C43 119.4(5) . . y
C44 C45 C46 121.7(6) . . y
C41 C46 C45 120.2(5) . . y
C48 C47 C52 117.9(6) . . y
C48 C47 P2 122.7(5) . . y
C52 C47 P2 119.2(5) . . y
C47 C48 C49 120.5(8) . . y
C50 C49 C48 121.7(9) . . y
C49 C50 C51 119.6(7) . . y
C50 C51 C52 118.9(8) . . y
C47 C52 C51 121.2(7) . . y
C54 C53 C58 119.3(6) . . y
C54 C53 P2 121.2(5) . . y
C58 C53 P2 119.2(6) . . y
C53 C54 C55 122.1(8) . . y
C56 C55 C54 120.7(9) . . y
C55 C56 C57 120.0(9) . . y
C56 C57 C58 119.9(9) . . y
C53 C58 C57 117.8(9) . . y
Cl2 C59 Cl1 114.8(6) . . y
Cl3 C60 Cl3 118.3(11) . 2 y

loop_
_geom_bond_atom_site_label_1
_geom_bond_atom_site_label_2
_geom_bond_distance
_geom_bond_site_symmetry_2
_geom_bond_publ_flag
Fe1 N2 1.929(5) 7_566 y
Fe1 N2 1.929(5) . y
Fe1 N1 1.941(4) . y
Fe1 N1 1.941(4) 7_566 y
Fe1 N5 1.981(5) 7_566 y
Fe1 N5 1.981(5) . y
Ru1 C17 2.036(4) . y
Ru1 C18 2.198(5) . y
Ru1 C19 2.205(5) . y
Ru1 C20 2.223(6) . y
Ru1 C22 2.230(5) . y
Ru1 C21 2.230(6) . y
Ru1 P2 2.3125(15) . y
Ru1 P1 2.3144(14) . y
P1 C29 1.829(6) . y
P1 C23 1.842(5) . y
P1 C35 1.845(5) . y
P2 C47 1.836(5) . y
P2 C41 1.848(5) . y
P2 C53 1.851(6) . y
N1 C1 1.364(9) . y
N1 C8 1.378(9) . y
N2 C9 1.361(8) . y
N2 C16 1.378(8) . y
N5 C17 1.130(6) . y
N3 C8 1.298(9) . y
N3 C9 1.337(9) . y
N4 C1 1.313(9) . y
N4 C16 1.330(9) 7_566 y
C1 C2 1.465(10) . y
C2 C7 1.383(12) . y
C2 C3 1.434(10) . y
C3 C4 1.423(16) . y
C4 C5 1.364(16) . y
C5 C6 1.402(14) . y
C6 C7 1.410(11) . y
C7 C8 1.455(9) . y
C9 C10 1.452(10) . y
C10 C15 1.395(11) . y
C10 C11 1.398(12) . y
C11 C12 1.403(15) . y
C12 C13 1.346(18) . y
C13 C14 1.400(17) . y
C14 C15 1.387(11) . y
C15 C16 1.447(11) . y
C16 N4 1.330(9) 7_566 y
C18 C19 1.399(8) . y
C18 C22 1.417(7) . y
C19 C20 1.410(8) . y
C20 C21 1.418(9) . y
C21 C22 1.406(8) . y
C23 C24 1.376(8) . y
C23 C28 1.393(7) . y
C24 C25 1.390(7) . y
C25 C26 1.357(9) . y
C26 C27 1.380(9) . y
C27 C28 1.374(7) . y
C29 C34 1.365(9) . y
C29 C30 1.395(9) . y
C30 C31 1.412(10) . y
C31 C32 1.374(12) . y
C32 C33 1.333(13) . y
C33 C34 1.370(11) . y
C35 C40 1.395(7) . y
C35 C36 1.405(7) . y
C36 C37 1.358(8) . y
C37 C38 1.369(8) . y
C38 C39 1.400(8) . y
C39 C40 1.372(8) . y
C41 C46 1.375(7) . y
C41 C42 1.389(8) . y
C42 C43 1.390(8) . y
C43 C44 1.363(9) . y
C44 C45 1.342(9) . y
C45 C46 1.380(8) . y
C47 C48 1.370(9) . y
C47 C52 1.384(9) . y
C48 C49 1.379(10) . y
C49 C50 1.337(14) . y
C50 C51 1.386(13) . y
C51 C52 1.390(9) . y
C53 C54 1.367(9) . y
C53 C58 1.388(9) . y
C54 C55 1.380(9) . y
C55 C56 1.322(13) . y
C56 C57 1.400(15) . y
C57 C58 1.435(12) . y
C59 Cl2 1.671(10) . y
C59 Cl1 1.778(12) . y
C60 Cl3 1.639(9) . y
C60 Cl3 1.639(9) 2 y

loop_
_cod_changelog_entry_id
_cod_changelog_entry_author
_cod_changelog_entry_date
_cod_changelog_entry_text
1 'Vaitkus, Antanas' 2024-11-15T14:40:08+02:00
;
 Removed multiple data items that had the 'Y' placeholder value.
;
